data_2105609
loop_
_publ_author_name
'Bertolasi, V.'
'Gilli, P.'
'Ferretti, V.'
'Gilli, G.'

_publ_section_title
;
 Intermolecular N-H&#x00B7;&#x00B7;&#x00B7;O Hydrogen Bonding Assisted by
 Resonance. II. Self Assembly of Hydrogen-Bonded Secondary Enaminones in
 Supramolecular Catemers
;
_journal_issue 1
_journal_name_full 'Acta Crystallographica Section B'
_journal_page_first 50
_journal_page_last 65
_journal_paper_doi 10.1107/S0108768197008677
_journal_volume 54
_journal_year 1998
_chemical_formula_analytical 'C18 H14 Cl2 N2 O1 '
_chemical_formula_sum 'C18 H14 Cl2 N2 O'
_chemical_formula_weight 345.23
_chemical_name_systematic
;
1-(4-Chlorophenyl)-4-(4-chlorophenylamino)-6-methyl-2-pyridone
;
_space_group_IT_number 61
_symmetry_cell_setting orthorhombic
_symmetry_space_group_name_Hall '-P 2ac 2ab'
_symmetry_space_group_name_H-M 'P b c a'
_cell_angle_alpha 90.00000
_cell_angle_beta 90.00000
_cell_angle_gamma 90.00000
_cell_formula_units_Z 8
_cell_length_a 14.244(2)
_cell_length_b 9.6450(10)
_cell_length_c 23.711(3)
_cell_measurement_reflns_used 25
_cell_measurement_temperature 295
_cell_measurement_theta_max 15
_cell_measurement_theta_min 10
_cell_volume 3257.5(7)
_diffrn_ambient_temperature 295
_diffrn_measurement_device_type 'Enraf-Nonius CAD4'
_diffrn_measurement_method \w/2\q
_diffrn_radiation_monochromator graphite
_diffrn_radiation_source 'fine focus sealed tube'
_diffrn_radiation_type 'Mo K\a'
_diffrn_radiation_wavelength 0.71069
_diffrn_reflns_limit_h_max 18
_diffrn_reflns_limit_h_min 0
_diffrn_reflns_limit_k_max 12
_diffrn_reflns_limit_k_min 0
_diffrn_reflns_limit_l_max 30
_diffrn_reflns_limit_l_min 0
_diffrn_reflns_number 3542
_diffrn_reflns_reduction_process ' ......'
_diffrn_reflns_theta_max 27
_diffrn_reflns_theta_min 2
_diffrn_standards_decay_% 0
_diffrn_standards_interval_time 120
_diffrn_standards_number 3
_exptl_absorpt_coefficient_mu 0.4036
_exptl_absorpt_correction_type none
_exptl_crystal_colour 'pale yellow'
_exptl_crystal_density_diffrn 1.4079
_exptl_crystal_description
;
prismatic
;
_exptl_crystal_F_000 1424.0
_exptl_crystal_size_max 0.70
_exptl_crystal_size_mid 0.25
_exptl_crystal_size_min 0.15
_refine_diff_density_max 0.26
_refine_diff_density_min -0.21
_refine_ls_extinction_method none
_refine_ls_goodness_of_fit_ref 1.64
_refine_ls_hydrogen_treatment 'H atoms isotropic'
_refine_ls_matrix_type full
_refine_ls_number_parameters 264
_refine_ls_number_reflns 1837
_refine_ls_R_factor_gt 0.041
_refine_ls_shift/su_max 0.02
_refine_ls_structure_factor_coef F
_refine_ls_weighting_details 'w = 4F^2^/[\s^2^(I) + (0.03F^2^)^2^]'
_refine_ls_weighting_scheme calc
_refine_ls_wR_factor_ref 0.047
_reflns_number_gt 1837
_reflns_number_total 3542
_reflns_threshold_expression I>3\s(I)
_cod_data_source_file na0080.cif
_cod_data_source_block 14
_cod_depositor_comments
;
The following automatic conversions were performed:

'_symmetry_cell_setting' value 'Orthorhombic' changed to
'orthorhombic' according to
/home/saulius/struct/CIF-dictionaries/cif_core.dic dictionary named
'cif_core.dic' version 2.4.2 from 2011-04-26.

Automatic conversion script
Id: cif_fix_values 1891 2012-01-12 08:04:46Z andrius 

The following automatic conversions were performed:

'_refine_ls_weighting_scheme' value 'calc w = 4F^2^/[\s^2^(I) +
(0.03F^2^)^2^]' was changed to 'calc'. New tag
'_refine_ls_weighting_details' was created. The value of the new tag
was set to 'w = 4F^2^/[\s^2^(I) + (0.03F^2^)^2^]'.

Automatic conversion script
Id: cif_fix_values 3143 2015-03-26 13:38:13Z robertas 
;
_cod_original_formula_sum 'C18 H14 Cl2 N2 O1 '
_cod_database_code 2105609

loop_
_symmetry_equiv_pos_as_xyz
x,y,z
-x,-y,-z
-x+1/2,-y,z+1/2
x+1/2,y,-z+1/2
-x,y+1/2,-z+1/2
x,-y+1/2,z+1/2
x+1/2,-y+1/2,-z
-x+1/2,y+1/2,z

loop_
_atom_site_label
_atom_site_fract_x
_atom_site_fract_y
_atom_site_fract_z
_atom_site_U_iso_or_equiv
_atom_site_adp_type
_atom_site_occupancy
_atom_site_type_symbol
Cl1 0.59249(6) 0.72440(10) 0.03708(4) 0.0819(3) Uani 1.0 Cl
Cl2 0.15220(8) 0.09150(10) 0.52709(4) 0.0859(3) Uani 1.0 Cl
O1 0.42500(10) 0.4132(2) 0.24957(8) 0.0573(6) Uani 1.0 O
N1 0.10600(10) 0.3832(3) 0.30970(10) 0.0544(8) Uani 1.0 N
N2 0.31100(10) 0.5341(2) 0.20338(8) 0.0389(7) Uani 1.0 N
C1 0.3403(2) 0.4455(3) 0.24680(10) 0.0426(8) Uani 1.0 C
C2 0.2693(2) 0.3966(3) 0.28330(10) 0.0465(9) Uani 1.0 C
C3 0.1769(2) 0.4326(3) 0.27650(10) 0.0419(9) Uani 1.0 C
C4 0.1529(2) 0.5230(3) 0.23180(10) 0.0451(9) Uani 1.0 C
C5 0.2181(2) 0.5728(3) 0.19640(10) 0.0418(9) Uani 1.0 C
C6 0.1962(2) 0.6726(4) 0.15030(10) 0.0597(10) Uani 1.0 C
C7 0.3813(2) 0.5794(3) 0.16380(10) 0.0381(8) Uani 1.0 C
C8 0.4431(2) 0.6839(3) 0.17770(10) 0.0476(10) Uani 1.0 C
C9 0.5085(2) 0.7279(3) 0.13910(10) 0.0519(10) Uani 1.0 C
C10 0.5115(2) 0.6669(3) 0.08690(10) 0.0483(9) Uani 1.0 C
C11 0.4511(2) 0.5624(3) 0.07250(10) 0.0499(9) Uani 1.0 C
C12 0.3861(2) 0.5183(3) 0.11160(10) 0.0454(9) Uani 1.0 C
C13 0.1190(2) 0.3127(3) 0.36140(10) 0.0435(9) Uani 1.0 C
C14 0.1680(2) 0.3722(3) 0.40480(10) 0.0494(9) Uani 1.0 C
C15 0.1777(2) 0.3057(3) 0.45560(10) 0.0542(10) Uani 1.0 C
C16 0.1385(2) 0.1777(3) 0.46270(10) 0.0558(9) Uani 1.0 C
C17 0.0892(2) 0.1150(4) 0.42020(10) 0.0656(12) Uani 1.0 C
C18 0.0802(2) 0.1831(4) 0.36920(10) 0.0604(11) Uani 1.0 C
H1 0.0562(16) 0.394(2) 0.2985(9) 0.034(5) Uiso 1.0 H
H2 0.2910(15) 0.334(2) 0.3122(10) 0.035(6) Uiso 1.0 H
H4 0.0901(17) 0.548(3) 0.2258(10) 0.041(6) Uiso 1.0 H
H61 0.1351(18) 0.703(3) 0.1513(10) 0.053(7) Uiso 1.0 H
H62 0.2061(18) 0.631(3) 0.1106(12) 0.065(8) Uiso 1.0 H
H63 0.2374(19) 0.751(3) 0.1548(10) 0.061(7) Uiso 1.0 H
H8 0.4419(17) 0.716(3) 0.2129(9) 0.042(6) Uiso 1.0 H
H9 0.5496(16) 0.804(3) 0.1466(10) 0.044(6) Uiso 1.0 H
H11 0.4537(18) 0.524(3) 0.0367(9) 0.046(6) Uiso 1.0 H
H12 0.3445(16) 0.450(2) 0.1016(9) 0.031(5) Uiso 1.0 H
H14 0.1925(14) 0.461(2) 0.3998(9) 0.033(5) Uiso 1.0 H
H15 0.2091(15) 0.346(2) 0.4834(9) 0.036(6) Uiso 1.0 H
H17 0.0600(17) 0.026(3) 0.4246(10) 0.050(7) Uiso 1.0 H
H18 0.0494(18) 0.144(3) 0.3406(11) 0.057(7) Uiso 1.0 H

loop_
_atom_site_aniso_label
_atom_site_aniso_U_11
_atom_site_aniso_U_22
_atom_site_aniso_U_33
_atom_site_aniso_U_12
_atom_site_aniso_U_13
_atom_site_aniso_U_23
Cl1 0.0557(4) 0.0672(5) 0.0712(5) 0.0037(4) 0.0279(3) -0.0201(4)
Cl2 0.0815(5) 0.0761(5) 0.0459(4) 0.0186(4) 0.0021(4) 0.0180(5)
O1 0.0222(7) 0.0724(12) 0.0412(9) 0.0172(9) 0.0026(7) 0.0094(8)
N1 0.0202(9) 0.0683(14) 0.0403(11) 0.0110(11) 0.0011(8) 0.0033(9)
N2 0.0240(8) 0.0381(10) 0.0302(9) 0.0035(9) 0.0005(7) 0.0034(8)
C1 0.0267(10) 0.0457(14) 0.0286(10) 0.0009(12) -0.0025(9) 0.0043(11)
C2 0.0250(10) 0.0540(15) 0.0311(11) 0.0115(12) 0.0006(9) 0.0044(11)
C3 0.0242(10) 0.0446(14) 0.0304(11) 0.0020(11) -0.0001(9) 0.0033(11)
C4 0.0219(10) 0.0471(14) 0.0378(12) 0.0023(12) -0.0039(10) 0.0057(11)
C5 0.0272(10) 0.0378(13) 0.0340(11) 0.0002(12) -0.0032(9) 0.0051(11)
C6 0.0374(13) 0.0551(17) 0.0488(14) 0.0159(14) -0.0035(12) 0.0085(13)
C7 0.0274(10) 0.0341(12) 0.0289(10) 0.0031(11) -0.0011(9) 0.0013(10)
C8 0.0367(12) 0.0435(14) 0.0326(12) -0.0029(12) -0.0051(10) -0.0035(12)
C9 0.0326(11) 0.0430(14) 0.0474(14) 0.0003(13) -0.0048(11) -0.0122(11)
C10 0.0310(11) 0.0406(14) 0.0427(13) 0.0052(12) 0.0073(10) -0.0053(11)
C11 0.0420(12) 0.0412(14) 0.0351(12) -0.0040(12) 0.0084(11) -0.0074(12)
C12 0.0358(11) 0.0351(13) 0.0366(12) -0.0023(11) 0.0016(10) -0.0113(11)
C13 0.0216(9) 0.0489(14) 0.0326(11) 0.0043(12) 0.0025(9) 0.0036(11)
C14 0.0338(12) 0.0444(14) 0.0389(13) 0.0007(12) 0.0040(10) -0.0035(12)
C15 0.0362(12) 0.0575(17) 0.0348(13) -0.0052(13) -0.0024(10) 0.0001(13)
C16 0.0411(13) 0.0559(16) 0.0351(13) 0.0071(13) 0.0038(11) 0.0105(13)
C17 0.0595(16) 0.0462(16) 0.0496(16) 0.0066(14) 0.0001(14) -0.0075(14)
C18 0.0425(13) 0.0591(17) 0.0415(14) -0.0026(14) -0.0053(12) -0.0090(14)

loop_
_atom_type_symbol
_atom_type_description
_atom_type_scat_dispersion_real
_atom_type_scat_dispersion_imag
_atom_type_scat_source
Cl 'Chlorine    ' 0.1484 0.1585 'Int. Tab. C, 4.2.6.8, 6.1.1.4'
'O ' 'Oxygen      ' 0.0106 0.0060 'Int. Tab. C, 4.2.6.8, 6.1.1.4'
'N ' 'Nitrogen    ' 0.0061 0.0033 'Int. Tab. C, 4.2.6.8, 6.1.1.4'
'C ' 'Carbon      ' 0.0033 0.0016 'Int. Tab. C, 4.2.6.8, 6.1.1.4'
'H ' 'Hydrogen    ' 0.0000 0.0000 'Int. Tab. C, 4.2.6.8, 6.1.1.4'

loop_
_geom_angle_atom_site_label_1
_geom_angle_atom_site_label_2
_geom_angle_atom_site_label_3
_geom_angle
_geom_angle_publ_flag
C3 N1 C13 124.8(2) no
C3 N1 H1 116(2) no
C13 N1 H1 119(2) no
C1 N2 C5 122.5(2) no
C1 N2 C7 117.1(2) no
C5 N2 C7 120.3(2) no
O1 C1 N2 118.6(2) no
O1 C1 C2 125.2(2) no
N2 C1 C2 116.1(2) no
C1 C2 C3 122.1(2) no
C1 C2 H2 115.0(10) no
C3 C2 H2 123.0(10) no
N1 C3 C2 123.7(2) no
N1 C3 C4 117.9(2) no
C2 C3 C4 118.4(2) no
C3 C4 C5 121.5(3) no
C3 C4 H4 120.0(10) no
C5 C4 H4 118.0(10) no
N2 C5 C4 119.3(2) no
N2 C5 C6 117.6(2) no
C4 C5 C6 123.1(3) no
C5 C6 H61 113(2) no
C5 C6 H62 113(2) no
C5 C6 H63 107(2) no
H61 C6 H62 106(2) no
H61 C6 H63 109(2) no
H62 C6 H63 109(2) no
N2 C7 C8 120.7(2) no
N2 C7 C12 119.5(2) no
C8 C7 C12 119.9(3) no
C7 C8 C9 120.0(3) no
C7 C8 H8 118(2) no
C9 C8 H8 122.0(10) no
C8 C9 C10 119.3(3) no
C8 C9 H9 122.0(10) no
C10 C9 H9 119.0(10) no
Cl1 C10 C9 119.7(2) no
Cl1 C10 C11 118.8(2) no
C9 C10 C11 121.4(3) no
C10 C11 C12 118.9(3) no
C10 C11 H11 120(2) no
C12 C11 H11 121.0(10) no
C7 C12 C11 120.4(3) no
C7 C12 H12 121.0(10) no
C11 C12 H12 119.0(10) no
N1 C13 C14 121.1(2) no
N1 C13 C18 120.0(3) no
C14 C13 C18 118.9(3) no
C13 C14 C15 121.0(3) no
C13 C14 H14 119.0(10) no
C15 C14 H14 120.0(10) no
C14 C15 C16 119.4(3) no
C14 C15 H15 120.0(10) no
C16 C15 H15 120.0(10) no
Cl2 C16 C15 119.6(2) no
Cl2 C16 C17 119.3(2) no
C15 C16 C17 121.2(3) no
C16 C17 C18 118.8(3) no
C16 C17 H17 123(2) no
C18 C17 H17 119(2) no
C13 C18 C17 120.7(3) no
C13 C18 H18 119(2) no
C17 C18 H18 121(2) no

loop_
_geom_bond_atom_site_label_1
_geom_bond_atom_site_label_2
_geom_bond_distance
_geom_bond_publ_flag
Cl1 C10 1.742(3) no
Cl2 C16 1.749(3) no
O1 C1 1.248(3) no
N1 C3 1.366(3) no
N1 C13 1.412(4) no
N1 H1 0.77(2) no
N2 C1 1.402(3) no
N2 C5 1.384(3) no
N2 C7 1.441(3) no
C1 C2 1.411(4) no
C2 C3 1.371(4) no
C2 H2 0.97(2) no
C3 C4 1.414(4) no
C4 C5 1.342(4) no
C4 H4 0.94(2) no
C5 C6 1.490(4) no
C6 H61 0.92(2) no
C6 H62 1.03(2) no
C6 H63 0.96(3) no
C7 C8 1.378(4) no
C7 C12 1.373(4) no
C8 C9 1.373(4) no
C8 H8 0.89(2) no
C9 C10 1.370(4) no
C9 H9 0.95(2) no
C10 C11 1.367(4) no
C11 C12 1.377(4) no
C11 H11 0.93(2) no
C12 H12 0.92(2) no
C13 C14 1.370(4) no
C13 C18 1.379(4) no
C14 C15 1.371(4) no
C14 H14 0.94(2) no
C15 C16 1.364(5) no
C15 H15 0.89(2) no
C16 C17 1.370(5) no
C17 C18 1.384(5) no
C17 H17 0.96(2) no
C18 H18 0.89(2) no

loop_
_geom_contact_atom_site_label_1
_geom_contact_atom_site_label_2
_geom_contact_distance
Cl1 C9 2.698(3)
Cl1 C11 2.684(3)
Cl1 H9 2.78(2)
Cl1 H11 2.77(3)
Cl2 C15 2.697(3)
Cl2 C17 2.698(4)
Cl2 H15 2.78(2)
Cl2 H17 2.83(3)
O1 N2 2.280(3)
O1 C2 2.363(3)
O1 C7 2.664(3)
O1 H2 2.54(2)
N1 C2 2.413(3)
N1 C4 2.382(4)
N1 C14 2.423(4)
N1 C18 2.418(4)
N1 H2 2.68(2)
N1 H4 2.56(2)
N1 H14 2.58(2)
N1 H18 2.55(3)
N2 C2 2.388(3)
N2 C3 2.759(3)
N2 C4 2.353(3)
N2 C6 2.458(4)
N2 C8 2.450(4)
N2 C12 2.431(3)
N2 H62 2.82(3)
N2 H63 2.60(3)
N2 H8 2.57(2)
N2 H12 2.59(2)
C1 C3 2.435(4)
C1 C4 2.795(4)
C1 C5 2.442(4)
C1 C7 2.426(4)
C1 H2 2.02(2)
C2 C4 2.393(4)
C2 C5 2.769(4)
C2 C13 2.944(4)
C3 C5 2.405(4)
C3 C13 2.462(4)
C3 H1 1.84(2)
C3 H2 2.07(2)
C3 H4 2.05(2)
C3 H14 2.95(2)
C4 C6 2.490(4)
C4 H1 2.44(2)
C4 H61 2.59(3)
C5 C7 2.451(4)
C5 H4 1.97(2)
C5 H61 2.03(3)
C5 H62 2.12(3)
C5 H63 2.00(3)
C6 C7 2.805(4)
C6 H4 2.63(2)
C7 C9 2.383(4)
C7 C10 2.734(4)
C7 C11 2.386(4)
C7 H62 2.84(3)
C7 H63 2.64(3)
C7 H8 1.96(2)
C7 H12 2.00(2)
C8 C10 2.368(4)
C8 C11 2.757(4)
C8 C12 2.381(4)
C8 H9 2.04(2)
C9 C11 2.388(4)
C9 C12 2.748(4)
C9 H8 1.99(2)
C10 C12 2.364(4)
C10 H9 2.01(2)
C10 H11 2.00(2)
C11 H12 1.99(2)
C12 H62 2.78(3)
C12 H11 2.02(2)
C13 C15 2.386(4)
C13 C16 2.748(4)
C13 C17 2.401(4)
C13 H1 1.91(2)
C13 H2 2.72(2)
C13 H14 2.00(2)
C13 H18 1.97(3)
C14 C16 2.362(4)
C14 C17 2.747(5)
C14 C18 2.368(4)
C14 H1 2.99(2)
C14 H2 2.83(2)
C14 H15 1.97(2)
C15 C17 2.382(5)
C15 C18 2.743(4)
C15 H14 2.01(2)
C16 C18 2.370(4)
C16 H15 1.97(2)
C16 H17 2.05(3)
C17 H18 1.99(3)
C18 H1 2.66(2)
C18 H17 2.03(3)
H1 H4 2.32(3)
H1 H18 2.61(4)
H2 H14 2.79(3)
H4 H61 2.40(3)
H61 H62 1.56(4)
H61 H63 1.53(4)
H62 H63 1.62(4)
H62 H12 2.64(4)
H8 H9 2.35(3)
H11 H12 2.30(3)
H14 H15 2.29(3)
H17 H18 2.30(4)

loop_
_geom_hbond_atom_site_label_D
_geom_hbond_atom_site_label_H
_geom_hbond_atom_site_label_A
_geom_hbond_site_symmetry_A
_geom_hbond_distance_DH
_geom_hbond_distance_HA
_geom_hbond_distance_DA
_geom_hbond_angle_DHA
N1 H1 O1 4_455 0.77(2) 2.20(2) 2.950(3) 169(2)

loop_
_geom_torsion_atom_site_label_1
_geom_torsion_atom_site_label_2
_geom_torsion_atom_site_label_3
_geom_torsion_atom_site_label_4
_geom_torsion
_geom_torsion_publ_flag
C13 N1 C3 C2 13.3(4) no
C13 N1 C3 C4 -168.4(3) no
H1 N1 C3 C2 -164(2) no
H1 N1 C3 C4 13(2) no
C3 N1 C13 C14 57.0(4) no
C3 N1 C13 C18 -124.6(3) no
H1 N1 C13 C14 -123(2) no
H1 N1 C13 C18 54(2) no
C5 N2 C1 O1 178.6(2) no
C5 N2 C1 C2 0.3(4) no
C7 N2 C1 O1 1.5(3) no
C7 N2 C1 C2 -176.7(2) no
C1 N2 C5 C4 -0.9(4) no
C1 N2 C5 C6 177.3(2) no
C7 N2 C5 C4 176.1(2) no
C7 N2 C5 C6 -5.7(3) no
C1 N2 C7 C8 -78.5(3) no
C1 N2 C7 C12 102.1(3) no
C5 N2 C7 C8 104.3(3) no
C5 N2 C7 C12 -75.1(3) no
O1 C1 C2 C3 -177.6(3) no
O1 C1 C2 H2 0(2) no
N2 C1 C2 C3 0.5(4) no
N2 C1 C2 H2 178.0(10) no
C1 C2 C3 N1 177.5(3) no
C1 C2 C3 C4 -0.8(4) no
H2 C2 C3 N1 0(2) no
H2 C2 C3 C4 -177(2) no
N1 C3 C4 C5 -178.2(3) no
N1 C3 C4 H4 0(2) no
C2 C3 C4 C5 0.3(4) no
C2 C3 C4 H4 179(2) no
C3 C4 C5 N2 0.6(4) no
C3 C4 C5 C6 -177.5(3) no
H4 C4 C5 N2 -177(2) no
H4 C4 C5 C6 4(2) no
N2 C5 C6 H61 -171(2) no
N2 C5 C6 H62 68(2) no
N2 C5 C6 H63 -51(2) no
C4 C5 C6 H61 6(2) no
C4 C5 C6 H62 -113(2) no
C4 C5 C6 H63 126(2) no
N2 C7 C8 C9 -178.6(3) no
N2 C7 C8 H8 6(2) no
C12 C7 C8 C9 0.8(4) no
C12 C7 C8 H8 -174(2) no
N2 C7 C12 C11 178.3(2) no
N2 C7 C12 H12 1(2) no
C8 C7 C12 C11 -1.1(4) no
C8 C7 C12 H12 -178(2) no
C7 C8 C9 C10 0.0(4) no
C7 C8 C9 H9 176(2) no
H8 C8 C9 C10 175(2) no
H8 C8 C9 H9 -8(2) no
C8 C9 C10 Cl1 178.7(2) no
C8 C9 C10 C11 -0.5(4) no
H9 C9 C10 Cl1 2(2) no
H9 C9 C10 C11 -176(2) no
Cl1 C10 C11 C12 -179.0(2) no
Cl1 C10 C11 H11 0(2) no
C9 C10 C11 C12 0.1(4) no
C9 C10 C11 H11 179(2) no
C10 C11 C12 C7 0.7(4) no
C10 C11 C12 H12 178(2) no
H11 C11 C12 C7 -177(2) no
H11 C11 C12 H12 0(2) no
N1 C13 C14 C15 177.7(3) no
N1 C13 C14 H14 0(2) no
C18 C13 C14 C15 -0.8(4) no
C18 C13 C14 H14 -177(2) no
N1 C13 C18 C17 -177.5(3) no
N1 C13 C18 H18 3(2) no
C14 C13 C18 C17 1.0(4) no
C14 C13 C18 H18 -178(2) no
C13 C14 C15 C16 0.5(4) no
C13 C14 C15 H15 -179(2) no
H14 C14 C15 C16 178(2) no
H14 C14 C15 H15 -1(2) no
C14 C15 C16 Cl2 179.1(2) no
C14 C15 C16 C17 -0.4(5) no
H15 C15 C16 Cl2 0(2) no
H15 C15 C16 C17 180(2) no
Cl2 C16 C17 C18 -178.9(3) no
Cl2 C16 C17 H17 2(2) no
C15 C16 C17 C18 0.6(5) no
C15 C16 C17 H17 -178(2) no
C16 C17 C18 C13 -0.9(5) no
C16 C17 C18 H18 179(2) no
H17 C17 C18 C13 178(2) no
H17 C17 C18 H18 -1(3) no
